data_1502183
loop_
_publ_author_name
'Hayashi, Yosuke'
'Yamaguchi, Shigeru'
'Cha, Won Young'
'Kim, Dongho'
'Shinokubo, Hiroshi'

_publ_section_title
;
 Synthesis of directly connected BODIPY oligomers through Suzuki-Miyaura
 coupling.
;
_journal_issue 12
_journal_name_full 'Organic letters'
_journal_page_first 2992
_journal_page_last 2995
_journal_paper_doi 10.1021/ol200799u
_journal_volume 13
_journal_year 2011
_chemical_formula_sum 'C30 H23 B F2 N4 O4'
_chemical_formula_weight 552.33
_chemical_name_systematic
; 
 ? 
;
_space_group_IT_number 14
_symmetry_cell_setting monoclinic
_symmetry_space_group_name_Hall '-P 2ybc'
_symmetry_space_group_name_H-M 'P 1 21/c 1'
_atom_sites_solution_hydrogens geom
_atom_sites_solution_primary direct
_atom_sites_solution_secondary difmap
_audit_creation_method SHELXL-97
_cell_angle_alpha 90.00
_cell_angle_beta 102.602(5)
_cell_angle_gamma 90.00
_cell_formula_units_Z 4
_cell_length_a 7.602(2)
_cell_length_b 24.077(6)
_cell_length_c 14.334(4)
_cell_measurement_temperature 153(2)
_cell_volume 2560.4(12)
_computing_structure_refinement 'SHELXL-97 (Sheldrick, 1997)'
_computing_structure_solution 'SHELXS-97 (Sheldrick, 1990)'
_diffrn_ambient_temperature 153(2)
_diffrn_detector_area_resol_mean 8.366
_diffrn_measured_fraction_theta_full 0.991
_diffrn_measured_fraction_theta_max 0.991
_diffrn_measurement_device_type 'CCD area detector'
_diffrn_measurement_method 'phi and omega scans'
_diffrn_radiation_monochromator graphite
_diffrn_radiation_source 'fine-focus sealed tube'
_diffrn_radiation_type MoK\a
_diffrn_radiation_wavelength 0.71073
_diffrn_reflns_av_R_equivalents 0.0408
_diffrn_reflns_av_sigmaI/netI 0.0486
_diffrn_reflns_limit_h_max 10
_diffrn_reflns_limit_h_min -8
_diffrn_reflns_limit_k_max 29
_diffrn_reflns_limit_k_min -32
_diffrn_reflns_limit_l_max 17
_diffrn_reflns_limit_l_min -19
_diffrn_reflns_number 18697
_diffrn_reflns_theta_full 28.36
_diffrn_reflns_theta_max 28.36
_diffrn_reflns_theta_min 1.68
_exptl_absorpt_coefficient_mu 0.106
_exptl_absorpt_correction_T_max 0.989
_exptl_absorpt_correction_T_min 0.95
_exptl_absorpt_correction_type empirical
_exptl_crystal_colour orange
_exptl_crystal_density_diffrn 1.433
_exptl_crystal_density_method 'not measured'
_exptl_crystal_description prism
_exptl_crystal_F_000 1144
_exptl_crystal_size_max 0.60
_exptl_crystal_size_mid 0.40
_exptl_crystal_size_min 0.10
_refine_diff_density_max 0.392
_refine_diff_density_min -0.314
_refine_diff_density_rms 0.056
_refine_ls_extinction_method none
_refine_ls_goodness_of_fit_ref 1.038
_refine_ls_hydrogen_treatment constr
_refine_ls_matrix_type full
_refine_ls_number_parameters 373
_refine_ls_number_reflns 6351
_refine_ls_number_restraints 0
_refine_ls_restrained_S_all 1.038
_refine_ls_R_factor_all 0.0881
_refine_ls_R_factor_gt 0.0605
_refine_ls_shift/su_max 0.001
_refine_ls_shift/su_mean 0.000
_refine_ls_structure_factor_coef Fsqd
_refine_ls_weighting_details 'calc w=1/[\s^2^(Fo^2^)+(0.0619P)^2^+1.3880P] where P=(Fo^2^+2Fc^2^)/3'
_refine_ls_weighting_scheme calc
_refine_ls_wR_factor_gt 0.1337
_refine_ls_wR_factor_ref 0.1484
_reflns_number_gt 4602
_reflns_number_total 6351
_reflns_threshold_expression >2sigma(I)
_cod_data_source_file ol200799u_si_003.cif
_cod_data_source_block 01030hay
_cod_original_cell_volume 2560.5(11)
_cod_original_sg_symbol_H-M 'P 21/c'
_cod_database_code 1502183

loop_
_symmetry_equiv_pos_as_xyz
'x, y, z'
'-x, y+1/2, -z+1/2'
'-x, -y, -z'
'x, -y-1/2, z-1/2'

loop_
_atom_site_label
_atom_site_type_symbol
_atom_site_fract_x
_atom_site_fract_y
_atom_site_fract_z
_atom_site_U_iso_or_equiv
_atom_site_adp_type
_atom_site_occupancy
_atom_site_symmetry_multiplicity
_atom_site_calc_flag
_atom_site_refinement_flags
F2 F 0.40639(17) 0.63334(5) 1.10277(8) 0.0332(3) Uani 1 1 d .
F1 F 0.14850(18) 0.61976(5) 1.15445(8) 0.0335(3) Uani 1 1 d .
N1 N 0.2302(2) 0.71338(6) 1.12095(11) 0.0219(3) Uani 1 1 d .
C5 C -0.0092(3) 0.73793(7) 0.98501(13) 0.0214(4) Uani 1 1 d .
C10 C -0.1453(3) 0.78014(7) 0.94015(13) 0.0215(4) Uani 1 1 d .
N2 N 0.1214(2) 0.64569(6) 0.99107(11) 0.0222(3) Uani 1 1 d .
C25 C 0.3744(3) 0.83839(8) 1.26296(13) 0.0217(4) Uani 1 1 d .
C7 C -0.0865(3) 0.66352(8) 0.85580(13) 0.0228(4) Uani 1 1 d .
H7 H -0.1740 0.6813 0.8101 0.027 Uiso 1 1 calc R
C1 C 0.3329(3) 0.73963(8) 1.19549(13) 0.0222(4) Uani 1 1 d .
H1 H 0.4224 0.7228 1.2414 0.027 Uiso 1 1 calc R
C6 C 0.0011(3) 0.68576(8) 0.94460(13) 0.0223(4) Uani 1 1 d .
C3 C 0.1471(3) 0.80393(8) 1.11531(13) 0.0229(4) Uani 1 1 d .
H3 H 0.0880 0.8371 1.0956 0.028 Uiso 1 1 calc R
C9 C 0.1076(3) 0.60122(8) 0.93515(13) 0.0230(4) Uani 1 1 d .
H9 H 0.1724 0.5685 0.9508 0.028 Uiso 1 1 calc R
C15 C -0.1240(3) 0.80891(8) 0.85884(14) 0.0256(4) Uani 1 1 d .
C19 C -0.0635(3) 0.57175(8) 0.76823(13) 0.0225(4) Uani 1 1 d .
C20 C -0.1546(3) 0.58999(8) 0.67880(14) 0.0303(5) Uani 1 1 d .
H20 H -0.1905 0.6269 0.6708 0.036 Uiso 1 1 calc R
C14 C -0.2489(3) 0.84998(8) 0.82207(15) 0.0321(5) Uani 1 1 d .
H14 H -0.2378 0.8686 0.7668 0.039 Uiso 1 1 calc R
C30 C 0.4570(3) 0.82414(8) 1.35613(14) 0.0264(4) Uani 1 1 d .
H30 H 0.4524 0.7876 1.3764 0.032 Uiso 1 1 calc R
C2 C 0.2865(3) 0.79642(8) 1.19476(13) 0.0225(4) Uani 1 1 d .
C8 C -0.0196(3) 0.61055(8) 0.84832(13) 0.0223(4) Uani 1 1 d .
C23 C -0.0517(3) 0.47977(8) 0.70212(16) 0.0351(5) Uani 1 1 d .
H23 H -0.0185 0.4426 0.7095 0.042 Uiso 1 1 calc R
O2 O -0.1316(3) 0.41394(7) 0.54403(13) 0.0635(6) Uani 1 1 d .
C4 C 0.1120(3) 0.75215(8) 1.07016(13) 0.0225(4) Uani 1 1 d .
C11 C -0.2888(3) 0.79220(8) 0.98398(14) 0.0271(4) Uani 1 1 d .
C28 C 0.5498(3) 0.91770(9) 1.38830(16) 0.0318(5) Uani 1 1 d .
C22 C -0.1392(3) 0.49992(8) 0.61469(14) 0.0294(5) Uani 1 1 d .
C29 C 0.5457(3) 0.86351(9) 1.41898(15) 0.0305(5) Uani 1 1 d .
H29 H 0.6019 0.8537 1.4811 0.037 Uiso 1 1 calc R
C21 C -0.1928(3) 0.55452(9) 0.60168(15) 0.0354(5) Uani 1 1 d .
H21 H -0.2535 0.5672 0.5420 0.042 Uiso 1 1 calc R
O1 O -0.2526(4) 0.48072(8) 0.45601(13) 0.0779(8) Uani 1 1 d .
C12 C -0.4085(3) 0.83414(9) 0.94448(16) 0.0342(5) Uani 1 1 d .
H12 H -0.5047 0.8423 0.9726 0.041 Uiso 1 1 calc R
C18 C 0.0325(3) 0.79870(9) 0.81381(16) 0.0348(5) Uani 1 1 d .
H18A H 0.0199 0.7629 0.7835 0.052 Uiso 1 1 calc R
H18B H 0.1421 0.7997 0.8620 0.052 Uiso 1 1 calc R
H18C H 0.0361 0.8269 0.7669 0.052 Uiso 1 1 calc R
C26 C 0.3782(3) 0.89405(8) 1.23517(15) 0.0315(5) Uani 1 1 d .
H26 H 0.3211 0.9043 1.1734 0.038 Uiso 1 1 calc R
O4 O 0.7463(3) 0.94240(9) 1.52843(15) 0.0658(6) Uani 1 1 d .
C24 C -0.0140(3) 0.51559(8) 0.77873(15) 0.0320(5) Uani 1 1 d .
H24 H 0.0452 0.5024 0.8383 0.038 Uiso 1 1 calc R
N3 N -0.1778(3) 0.46199(8) 0.53272(13) 0.0414(5) Uani 1 1 d .
C27 C 0.4647(3) 0.93389(9) 1.29743(17) 0.0353(5) Uani 1 1 d .
H27 H 0.4658 0.9708 1.2787 0.042 Uiso 1 1 calc R
C13 C -0.3894(3) 0.86400(9) 0.86506(16) 0.0340(5) Uani 1 1 d .
B1 B 0.2328(3) 0.65041(9) 1.09593(15) 0.0240(5) Uani 1 1 d .
C16 C -0.3175(3) 0.76155(10) 1.07113(16) 0.0379(5) Uani 1 1 d .
H16A H -0.2415 0.7772 1.1273 0.057 Uiso 1 1 calc R
H16B H -0.2878 0.7231 1.0662 0.057 Uiso 1 1 calc R
H16C H -0.4413 0.7648 1.0754 0.057 Uiso 1 1 calc R
C17 C -0.5138(4) 0.91150(10) 0.8275(2) 0.0521(7) Uani 1 1 d .
H17A H -0.6358 0.9011 0.8273 0.078 Uiso 1 1 calc R
H17B H -0.5037 0.9203 0.7635 0.078 Uiso 1 1 calc R
H17C H -0.4813 0.9434 0.8677 0.078 Uiso 1 1 calc R
N4 N 0.6507(3) 0.95905(9) 1.45377(16) 0.0458(5) Uani 1 1 d .
O3 O 0.6354(3) 1.00769(8) 1.43039(16) 0.0690(6) Uani 1 1 d .

loop_
_atom_site_aniso_label
_atom_site_aniso_U_11
_atom_site_aniso_U_22
_atom_site_aniso_U_33
_atom_site_aniso_U_23
_atom_site_aniso_U_13
_atom_site_aniso_U_12
F2 0.0372(7) 0.0297(6) 0.0294(6) -0.0031(5) 0.0000(5) 0.0107(5)
F1 0.0545(9) 0.0226(6) 0.0245(6) 0.0022(5) 0.0110(6) -0.0034(5)
N1 0.0290(9) 0.0185(8) 0.0183(7) 0.0004(6) 0.0050(6) 0.0012(6)
C5 0.0261(10) 0.0194(9) 0.0199(9) 0.0001(7) 0.0079(7) -0.0006(7)
C10 0.0261(10) 0.0160(8) 0.0210(9) -0.0040(7) 0.0019(7) 0.0007(7)
N2 0.0296(9) 0.0168(7) 0.0202(8) 0.0001(6) 0.0055(6) 0.0014(6)
C25 0.0233(10) 0.0194(9) 0.0233(9) -0.0024(7) 0.0070(7) -0.0008(7)
C7 0.0268(10) 0.0195(9) 0.0220(9) -0.0004(7) 0.0051(8) 0.0007(7)
C1 0.0276(10) 0.0207(9) 0.0183(8) 0.0018(7) 0.0053(7) -0.0002(8)
C6 0.0263(10) 0.0199(9) 0.0210(9) 0.0004(7) 0.0060(7) 0.0014(7)
C3 0.0304(11) 0.0173(9) 0.0220(9) 0.0006(7) 0.0077(8) 0.0003(7)
C9 0.0295(11) 0.0161(8) 0.0242(9) -0.0002(7) 0.0078(8) 0.0007(7)
C15 0.0323(11) 0.0196(9) 0.0225(9) -0.0034(7) 0.0012(8) -0.0004(8)
C19 0.0254(10) 0.0192(9) 0.0232(9) -0.0024(7) 0.0060(8) -0.0028(7)
C20 0.0450(13) 0.0180(9) 0.0260(10) -0.0002(8) 0.0034(9) 0.0049(9)
C14 0.0430(13) 0.0223(10) 0.0259(10) 0.0012(8) -0.0038(9) -0.0003(9)
C30 0.0311(11) 0.0216(10) 0.0255(10) 0.0002(8) 0.0039(8) 0.0014(8)
C2 0.0280(10) 0.0214(9) 0.0196(9) 0.0006(7) 0.0086(7) -0.0020(8)
C8 0.0269(10) 0.0198(9) 0.0216(9) -0.0013(7) 0.0084(8) -0.0019(7)
C23 0.0500(15) 0.0180(10) 0.0335(11) -0.0034(8) 0.0009(10) 0.0040(9)
O2 0.1073(18) 0.0291(9) 0.0470(11) -0.0168(8) 0.0012(11) 0.0105(10)
C4 0.0298(11) 0.0178(9) 0.0206(9) 0.0012(7) 0.0073(8) 0.0022(8)
C11 0.0283(11) 0.0238(10) 0.0291(10) -0.0100(8) 0.0062(8) -0.0028(8)
C28 0.0282(11) 0.0285(11) 0.0380(12) -0.0147(9) 0.0059(9) -0.0034(8)
C22 0.0420(13) 0.0210(10) 0.0248(10) -0.0063(8) 0.0063(9) -0.0043(9)
C29 0.0285(11) 0.0350(12) 0.0259(10) -0.0049(9) 0.0016(8) 0.0037(9)
C21 0.0530(15) 0.0267(11) 0.0228(10) -0.0008(8) 0.0001(9) 0.0018(10)
O1 0.140(2) 0.0458(12) 0.0322(10) -0.0147(9) -0.0156(12) 0.0163(13)
C12 0.0263(11) 0.0317(11) 0.0423(12) -0.0173(10) 0.0023(9) 0.0023(9)
C18 0.0471(14) 0.0320(11) 0.0287(11) 0.0038(9) 0.0158(10) -0.0007(10)
C26 0.0427(13) 0.0221(10) 0.0281(10) 0.0021(8) 0.0040(9) -0.0022(9)
O4 0.0570(13) 0.0633(13) 0.0630(13) -0.0294(11) -0.0179(11) -0.0019(10)
C24 0.0435(13) 0.0211(10) 0.0268(10) -0.0003(8) -0.0021(9) 0.0045(9)
N3 0.0640(15) 0.0286(10) 0.0283(10) -0.0092(8) 0.0028(9) -0.0005(9)
C27 0.0422(14) 0.0202(10) 0.0432(13) -0.0029(9) 0.0083(10) -0.0048(9)
C13 0.0333(12) 0.0232(10) 0.0374(12) -0.0094(9) -0.0099(9) 0.0050(9)
B1 0.0334(13) 0.0190(10) 0.0192(10) -0.0013(8) 0.0048(9) 0.0041(9)
C16 0.0439(14) 0.0367(13) 0.0393(12) -0.0067(10) 0.0229(11) -0.0050(10)
C17 0.0527(17) 0.0365(13) 0.0544(16) -0.0117(12) -0.0164(13) 0.0171(12)
N4 0.0396(12) 0.0426(13) 0.0530(13) -0.0237(10) 0.0056(10) -0.0069(10)
O3 0.0891(17) 0.0347(11) 0.0767(15) -0.0213(10) 0.0042(12) -0.0216(10)

loop_
_atom_type_symbol
_atom_type_description
_atom_type_scat_dispersion_real
_atom_type_scat_dispersion_imag
_atom_type_scat_source
C C 0.0033 0.0016 'International Tables Vol C Tables 4.2.6.8 and 6.1.1.4'
H H 0.0000 0.0000 'International Tables Vol C Tables 4.2.6.8 and 6.1.1.4'
B B 0.0013 0.0007 'International Tables Vol C Tables 4.2.6.8 and 6.1.1.4'
N N 0.0061 0.0033 'International Tables Vol C Tables 4.2.6.8 and 6.1.1.4'
O O 0.0106 0.0060 'International Tables Vol C Tables 4.2.6.8 and 6.1.1.4'
F F 0.0171 0.0103 'International Tables Vol C Tables 4.2.6.8 and 6.1.1.4'

loop_
_geom_angle_atom_site_label_1
_geom_angle_atom_site_label_2
_geom_angle_atom_site_label_3
_geom_angle
C1 N1 C4 107.45(15)
C1 N1 B1 127.55(16)
C4 N1 B1 124.95(16)
C6 C5 C4 119.76(17)
C6 C5 C10 122.13(17)
C4 C5 C10 118.11(16)
C15 C10 C11 120.98(18)
C15 C10 C5 120.14(18)
C11 C10 C5 118.80(17)
C9 N2 C6 108.20(16)
C9 N2 B1 126.51(16)
C6 N2 B1 124.84(15)
C30 C25 C26 118.49(18)
C30 C25 C2 121.12(17)
C26 C25 C2 120.39(17)
C8 C7 C6 108.12(17)
C8 C7 H7 125.9
C6 C7 H7 125.9
N1 C1 C2 110.54(17)
N1 C1 H1 124.7
C2 C1 H1 124.7
C5 C6 N2 121.06(17)
C5 C6 C7 131.38(18)
N2 C6 C7 107.47(16)
C2 C3 C4 107.29(17)
C2 C3 H3 126.4
C4 C3 H3 126.4
N2 C9 C8 110.55(16)
N2 C9 H9 124.7
C8 C9 H9 124.7
C14 C15 C10 118.3(2)
C14 C15 C18 119.70(19)
C10 C15 C18 121.90(18)
C20 C19 C24 118.16(18)
C20 C19 C8 120.38(17)
C24 C19 C8 121.46(18)
C21 C20 C19 121.36(19)
C21 C20 H20 119.3
C19 C20 H20 119.3
C13 C14 C15 122.2(2)
C13 C14 H14 118.9
C15 C14 H14 118.9
C29 C30 C25 120.84(19)
C29 C30 H30 119.6
C25 C30 H30 119.6
C3 C2 C1 106.09(17)
C3 C2 C25 127.91(17)
C1 C2 C25 125.96(18)
C7 C8 C9 105.64(16)
C7 C8 C19 128.63(18)
C9 C8 C19 125.72(17)
C22 C23 C24 118.81(19)
C22 C23 H23 120.6
C24 C23 H23 120.6
N1 C4 C5 121.35(17)
N1 C4 C3 108.63(16)
C5 C4 C3 129.89(17)
C12 C11 C10 118.1(2)
C12 C11 C16 119.5(2)
C10 C11 C16 122.48(19)
C27 C28 C29 122.04(19)
C27 C28 N4 119.0(2)
C29 C28 N4 118.9(2)
C23 C22 C21 122.08(19)
C23 C22 N3 118.93(18)
C21 C22 N3 118.98(19)
C30 C29 C28 118.93(19)
C30 C29 H29 120.5
C28 C29 H29 120.5
C20 C21 C22 118.64(19)
C20 C21 H21 120.7
C22 C21 H21 120.7
C13 C12 C11 122.4(2)
C13 C12 H12 118.8
C11 C12 H12 118.8
C15 C18 H18A 109.5
C15 C18 H18B 109.5
H18A C18 H18B 109.5
C15 C18 H18C 109.5
H18A C18 H18C 109.5
H18B C18 H18C 109.5
C27 C26 C25 121.3(2)
C27 C26 H26 119.4
C25 C26 H26 119.4
C23 C24 C19 120.93(19)
C23 C24 H24 119.5
C19 C24 H24 119.5
O1 N3 O2 122.9(2)
O1 N3 C22 117.94(19)
O2 N3 C22 119.13(19)
C26 C27 C28 118.4(2)
C26 C27 H27 120.8
C28 C27 H27 120.8
C12 C13 C14 118.01(19)
C12 C13 C17 121.3(2)
C14 C13 C17 120.7(2)
F2 B1 F1 111.48(17)
F2 B1 N1 109.67(17)
F1 B1 N1 110.52(16)
F2 B1 N2 111.12(16)
F1 B1 N2 108.74(17)
N1 B1 N2 105.13(15)
C11 C16 H16A 109.5
C11 C16 H16B 109.5
H16A C16 H16B 109.5
C11 C16 H16C 109.5
H16A C16 H16C 109.5
H16B C16 H16C 109.5
C13 C17 H17A 109.5
C13 C17 H17B 109.5
H17A C17 H17B 109.5
C13 C17 H17C 109.5
H17A C17 H17C 109.5
H17B C17 H17C 109.5
O3 N4 O4 124.0(2)
O3 N4 C28 118.2(2)
O4 N4 C28 117.8(2)

loop_
_geom_bond_atom_site_label_1
_geom_bond_atom_site_label_2
_geom_bond_distance
F2 B1 1.365(3)
F1 B1 1.376(3)
N1 C1 1.336(2)
N1 C4 1.387(2)
N1 B1 1.559(3)
C5 C6 1.393(3)
C5 C4 1.402(3)
C5 C10 1.492(3)
C10 C15 1.395(3)
C10 C11 1.403(3)
N2 C9 1.328(2)
N2 C6 1.395(2)
N2 B1 1.560(3)
C25 C30 1.389(3)
C25 C26 1.400(3)
C25 C2 1.463(3)
C7 C8 1.386(3)
C7 C6 1.407(3)
C7 H7 0.9300
C1 C2 1.412(3)
C1 H1 0.9300
C3 C2 1.387(3)
C3 C4 1.403(3)
C3 H3 0.9300
C9 C8 1.417(3)
C9 H9 0.9300
C15 C14 1.393(3)
C15 C18 1.492(3)
C19 C20 1.389(3)
C19 C24 1.403(3)
C19 C8 1.461(3)
C20 C21 1.377(3)
C20 H20 0.9300
C14 C13 1.386(3)
C14 H14 0.9300
C30 C29 1.378(3)
C30 H30 0.9300
C23 C22 1.373(3)
C23 C24 1.376(3)
C23 H23 0.9300
O2 N3 1.210(3)
C11 C12 1.394(3)
C11 C16 1.507(3)
C28 C27 1.378(3)
C28 C29 1.379(3)
C28 N4 1.465(3)
C22 C21 1.377(3)
C22 N3 1.466(3)
C29 H29 0.9300
C21 H21 0.9300
O1 N3 1.209(3)
C12 C13 1.381(3)
C12 H12 0.9300
C18 H18A 0.9600
C18 H18B 0.9600
C18 H18C 0.9600
C26 C27 1.376(3)
C26 H26 0.9300
O4 N4 1.223(3)
C24 H24 0.9300
C27 H27 0.9300
C13 C17 1.507(3)
C16 H16A 0.9600
C16 H16B 0.9600
C16 H16C 0.9600
C17 H17A 0.9600
C17 H17B 0.9600
C17 H17C 0.9600
N4 O3 1.217(3)

loop_
_geom_torsion_atom_site_label_1
_geom_torsion_atom_site_label_2
_geom_torsion_atom_site_label_3
_geom_torsion_atom_site_label_4
_geom_torsion
C6 C5 C10 C15 -74.6(2)
C4 C5 C10 C15 104.8(2)
C6 C5 C10 C11 108.6(2)
C4 C5 C10 C11 -71.9(2)
C4 N1 C1 C2 -0.9(2)
B1 N1 C1 C2 -178.26(18)
C4 C5 C6 N2 4.8(3)
C10 C5 C6 N2 -175.68(17)
C4 C5 C6 C7 -171.2(2)
C10 C5 C6 C7 8.3(3)
C9 N2 C6 C5 -177.59(18)
B1 N2 C6 C5 9.6(3)
C9 N2 C6 C7 -0.7(2)
B1 N2 C6 C7 -173.50(18)
C8 C7 C6 C5 176.2(2)
C8 C7 C6 N2 -0.2(2)
C6 N2 C9 C8 1.4(2)
B1 N2 C9 C8 173.98(18)
C11 C10 C15 C14 0.0(3)
C5 C10 C15 C14 -176.73(17)
C11 C10 C15 C18 176.98(18)
C5 C10 C15 C18 0.3(3)
C24 C19 C20 C21 -1.2(3)
C8 C19 C20 C21 178.1(2)
C10 C15 C14 C13 1.8(3)
C18 C15 C14 C13 -175.3(2)
C26 C25 C30 C29 -2.1(3)
C2 C25 C30 C29 177.47(19)
C4 C3 C2 C1 0.1(2)
C4 C3 C2 C25 178.05(18)
N1 C1 C2 C3 0.5(2)
N1 C1 C2 C25 -177.50(18)
C30 C25 C2 C3 154.1(2)
C26 C25 C2 C3 -26.3(3)
C30 C25 C2 C1 -28.4(3)
C26 C25 C2 C1 151.2(2)
C6 C7 C8 C9 1.0(2)
C6 C7 C8 C19 -177.55(19)
N2 C9 C8 C7 -1.5(2)
N2 C9 C8 C19 177.11(18)
C20 C19 C8 C7 14.4(3)
C24 C19 C8 C7 -166.3(2)
C20 C19 C8 C9 -163.8(2)
C24 C19 C8 C9 15.5(3)
C1 N1 C4 C5 177.22(18)
B1 N1 C4 C5 -5.3(3)
C1 N1 C4 C3 1.0(2)
B1 N1 C4 C3 178.42(17)
C6 C5 C4 N1 -7.0(3)
C10 C5 C4 N1 173.54(17)
C6 C5 C4 C3 168.4(2)
C10 C5 C4 C3 -11.1(3)
C2 C3 C4 N1 -0.7(2)
C2 C3 C4 C5 -176.5(2)
C15 C10 C11 C12 -0.6(3)
C5 C10 C11 C12 176.13(17)
C15 C10 C11 C16 179.25(19)
C5 C10 C11 C16 -4.0(3)
C24 C23 C22 C21 -1.0(4)
C24 C23 C22 N3 179.3(2)
C25 C30 C29 C28 0.7(3)
C27 C28 C29 C30 1.4(3)
N4 C28 C29 C30 -177.4(2)
C19 C20 C21 C22 0.2(4)
C23 C22 C21 C20 1.0(4)
N3 C22 C21 C20 -179.4(2)
C10 C11 C12 C13 -0.5(3)
C16 C11 C12 C13 179.64(19)
C30 C25 C26 C27 1.4(3)
C2 C25 C26 C27 -178.1(2)
C22 C23 C24 C19 0.0(4)
C20 C19 C24 C23 1.1(3)
C8 C19 C24 C23 -178.2(2)
C23 C22 N3 O1 -178.9(3)
C21 C22 N3 O1 1.5(4)
C23 C22 N3 O2 0.0(4)
C21 C22 N3 O2 -179.7(2)
C25 C26 C27 C28 0.5(4)
C29 C28 C27 C26 -2.0(4)
N4 C28 C27 C26 176.8(2)
C11 C12 C13 C14 2.2(3)
C11 C12 C13 C17 -176.1(2)
C15 C14 C13 C12 -2.9(3)
C15 C14 C13 C17 175.4(2)
C1 N1 B1 F2 -47.3(3)
C4 N1 B1 F2 135.79(18)
C1 N1 B1 F1 76.0(3)
C4 N1 B1 F1 -100.9(2)
C1 N1 B1 N2 -166.80(18)
C4 N1 B1 N2 16.3(3)
C9 N2 B1 F2 51.6(3)
C6 N2 B1 F2 -136.97(18)
C9 N2 B1 F1 -71.5(2)
C6 N2 B1 F1 100.0(2)
C9 N2 B1 N1 170.14(18)
C6 N2 B1 N1 -18.4(3)
C27 C28 N4 O3 10.0(3)
C29 C28 N4 O3 -171.2(2)
C27 C28 N4 O4 -169.5(2)
C29 C28 N4 O4 9.3(3)
